data_4333161
loop_
_publ_author_name
'He, Ze'
'Wong, Wai-Yeung'
'Yu, Xiaoming'
'Kwok, Hoi-Sing'
'Lin, Zhenyang'

_publ_section_title
;
 Phosphorescent Platinum(II) Complexes Derived from Multifunctional
 Chromophores:&#x00A0; Synthesis, Structures, Photophysics, and
 Electroluminescence
;
_journal_issue 26
_journal_name_full 'Inorganic Chemistry'
_journal_page_first 10922
_journal_page_last 10937
_journal_paper_doi 10.1021/ic061566c
_journal_volume 45
_journal_year 2006
_chemical_formula_sum 'C24 H19 N3 O3 Pt'
_chemical_formula_weight 592.51
_chemical_name_systematic
; 
 ? 
;
_space_group_IT_number 29
_symmetry_cell_setting orthorhombic
_symmetry_space_group_name_Hall 'P 2c -2ac'
_symmetry_space_group_name_H-M 'P c a 21'
_atom_sites_solution_hydrogens geom
_atom_sites_solution_primary direct
_atom_sites_solution_secondary difmap
_audit_creation_method SHELXL-97
_cell_angle_alpha 90.00
_cell_angle_beta 90.00
_cell_angle_gamma 90.00
_cell_formula_units_Z 8
_cell_length_a 24.5142(17)
_cell_length_b 4.9526(3)
_cell_length_c 34.174(2)
_cell_measurement_temperature 293(2)
_cell_volume 4149.0(5)
_computing_data_reduction SAINT
_computing_structure_refinement 'SHELXL-97 (Sheldrick, 1997)'
_computing_structure_solution 'SHELXS-97 (Sheldrick, 1990)'
_diffrn_ambient_temperature 293(2)
_diffrn_measured_fraction_theta_full 0.999
_diffrn_measured_fraction_theta_max 0.999
_diffrn_measurement_device_type 'Smart CCD'
_diffrn_radiation_monochromator graphite
_diffrn_radiation_source 'fine-focus sealed tube'
_diffrn_radiation_type MoK\a
_diffrn_radiation_wavelength 0.71073
_diffrn_reflns_av_R_equivalents 0.0625
_diffrn_reflns_av_sigmaI/netI 0.0785
_diffrn_reflns_limit_h_max 29
_diffrn_reflns_limit_h_min -22
_diffrn_reflns_limit_k_max 5
_diffrn_reflns_limit_k_min -5
_diffrn_reflns_limit_l_max 38
_diffrn_reflns_limit_l_min -40
_diffrn_reflns_number 19085
_diffrn_reflns_theta_full 25.00
_diffrn_reflns_theta_max 25.00
_diffrn_reflns_theta_min 1.66
_exptl_absorpt_coefficient_mu 6.796
_exptl_absorpt_correction_T_max 1.0000
_exptl_absorpt_correction_T_min 0.7178
_exptl_absorpt_correction_type SADABS
_exptl_crystal_colour pale-yellow
_exptl_crystal_density_diffrn 1.897
_exptl_crystal_density_method 'not measured'
_exptl_crystal_description plate
_exptl_crystal_F_000 2288
_exptl_crystal_size_max 0.28
_exptl_crystal_size_mid 0.20
_exptl_crystal_size_min 0.10
_refine_diff_density_max 1.340
_refine_diff_density_min -0.926
_refine_diff_density_rms 0.148
_refine_ls_abs_structure_details 'Flack H D (1983), Acta Cryst. A39, 876-881'
_refine_ls_extinction_method none
_refine_ls_goodness_of_fit_ref 0.990
_refine_ls_hydrogen_treatment mixed
_refine_ls_matrix_type full
_refine_ls_number_parameters 559
_refine_ls_number_reflns 7064
_refine_ls_number_restraints 1
_refine_ls_restrained_S_all 0.990
_refine_ls_R_factor_all 0.0778
_refine_ls_R_factor_gt 0.0453
_refine_ls_shift/su_max 0.004
_refine_ls_shift/su_mean 0.000
_refine_ls_structure_factor_coef Fsqd
_refine_ls_weighting_details 'calc w=1/[\s^2^(Fo^2^)+(0.0498P)^2^+0.0000P] where P=(Fo^2^+2Fc^2^)/3'
_refine_ls_weighting_scheme calc
_refine_ls_wR_factor_gt 0.0965
_refine_ls_wR_factor_ref 0.1105
_reflns_number_gt 5064
_reflns_number_total 7064
_reflns_threshold_expression >2sigma(I)
_cod_data_source_file ic061566csup7.cif
_cod_data_source_block wy1250wm
_cod_depositor_comments
;
The following automatic conversions were performed:

'_symmetry_cell_setting' value 'Orthorhombic' changed to
'orthorhombic' according to
/home/saulius/struct/CIF-dictionaries/cif_core.dic dictionary named
'cif_core.dic' version 2.4.2 from 2011-04-26.

Automatic conversion script
Id: cif_fix_values 1891 2012-01-12 08:04:46Z andrius 
;
_cod_original_sg_symbol_H-M Pca2(1)
_cod_database_code 4333161

loop_
_symmetry_equiv_pos_as_xyz
'x, y, z'
'-x, -y, z+1/2'
'x+1/2, -y, z'
'-x+1/2, y, z+1/2'

loop_
_atom_site_label
_atom_site_type_symbol
_atom_site_fract_x
_atom_site_fract_y
_atom_site_fract_z
_atom_site_U_iso_or_equiv
_atom_site_adp_type
_atom_site_occupancy
_atom_site_symmetry_multiplicity
_atom_site_calc_flag
_atom_site_refinement_flags
C1 C 0.3951(7) -0.129(3) 0.0182(4) 0.050(4) Uani 1 1 d .
H1A H 0.3934 -0.1558 -0.0087 0.060 Uiso 1 1 calc R
C2 C 0.3622(6) -0.282(3) 0.0431(4) 0.045(4) Uani 1 1 d .
H2A H 0.3399 -0.4178 0.0331 0.054 Uiso 1 1 calc R
C3 C 0.3632(6) -0.229(3) 0.0821(5) 0.051(4) Uani 1 1 d .
H3A H 0.3397 -0.3206 0.0989 0.062 Uiso 1 1 calc R
C4 C 0.3986(6) -0.044(3) 0.0966(4) 0.041(4) Uani 1 1 d .
H4A H 0.3999 -0.0132 0.1234 0.049 Uiso 1 1 calc R
C5 C 0.4321(6) 0.098(3) 0.0724(4) 0.038(4) Uani 1 1 d .
C6 C 0.4729(6) 0.304(3) 0.0845(6) 0.032(4) Uani 1 1 d .
C7 C 0.4823(6) 0.390(3) 0.1215(5) 0.041(4) Uani 1 1 d .
H7A H 0.4626 0.3185 0.1424 0.049 Uiso 1 1 calc R
C8 C 0.5206(7) 0.580(3) 0.1276(4) 0.057(4) Uani 1 1 d .
H8A H 0.5287 0.6294 0.1532 0.068 Uiso 1 1 calc R
C9 C 0.5484(6) 0.706(3) 0.0975(4) 0.038(3) Uani 1 1 d .
C10 C 0.5368(5) 0.627(3) 0.0598(5) 0.041(4) Uani 1 1 d .
H10A H 0.5545 0.7094 0.0390 0.049 Uiso 1 1 calc R
C11 C 0.4992(6) 0.425(3) 0.0526(5) 0.038(4) Uani 1 1 d .
C12 C 0.5886(6) 0.911(3) 0.1063(4) 0.038(4) Uani 1 1 d .
C13 C 0.6465(6) 1.223(3) 0.0938(5) 0.045(4) Uani 1 1 d .
C14 C 0.6793(6) 1.413(3) 0.0724(5) 0.041(4) Uani 1 1 d .
C15 C 0.6683(6) 1.466(3) 0.0327(5) 0.050(4) Uani 1 1 d .
H15A H 0.6397 1.3764 0.0205 0.060 Uiso 1 1 calc R
C16 C 0.6980(7) 1.643(3) 0.0121(5) 0.062(5) Uani 1 1 d .
H16A H 0.6923 1.6638 -0.0147 0.075 Uiso 1 1 calc R
C17 C 0.7386(7) 1.800(3) 0.0316(7) 0.074(5) Uani 1 1 d .
H17A H 0.7576 1.9340 0.0183 0.088 Uiso 1 1 calc R
C18 C 0.7488(9) 1.749(3) 0.0697(7) 0.068(5) Uani 1 1 d .
H18A H 0.7763 1.8442 0.0823 0.082 Uiso 1 1 calc R
C19 C 0.7200(6) 1.563(3) 0.0900(5) 0.051(4) Uani 1 1 d .
H19A H 0.7277 1.5356 0.1163 0.061 Uiso 1 1 calc R
C20 C 0.4408(8) 0.051(4) -0.1203(5) 0.074(5) Uani 1 1 d .
H20A H 0.4154 -0.0829 -0.1113 0.110 Uiso 1 1 calc R
H20B H 0.4680 -0.0336 -0.1364 0.110 Uiso 1 1 calc R
H20C H 0.4218 0.1852 -0.1353 0.110 Uiso 1 1 calc R
C21 C 0.4676(8) 0.180(4) -0.0861(6) 0.050(5) Uani 1 1 d .
C22 C 0.5069(9) 0.391(4) -0.0922(5) 0.061(5) Uani 1 1 d .
H22A H 0.5131 0.4370 -0.1182 0.073 Uiso 1 1 calc R
C23 C 0.5369(7) 0.535(4) -0.0652(6) 0.055(5) Uani 1 1 d .
C24 C 0.5787(8) 0.725(4) -0.0791(6) 0.075(6) Uani 1 1 d .
H24A H 0.5958 0.8104 -0.0571 0.112 Uiso 1 1 calc R
H24B H 0.5621 0.8591 -0.0954 0.112 Uiso 1 1 calc R
H24C H 0.6057 0.6279 -0.0939 0.112 Uiso 1 1 calc R
C25 C 0.1230(6) 1.624(3) 0.3019(5) 0.049(4) Uani 1 1 d .
H25A H 0.1195 1.6413 0.3288 0.059 Uiso 1 1 calc R
C26 C 0.0909(6) 1.781(3) 0.2779(5) 0.053(4) Uani 1 1 d .
H26A H 0.0661 1.9023 0.2886 0.064 Uiso 1 1 calc R
C27 C 0.0959(6) 1.757(3) 0.2389(5) 0.055(4) Uani 1 1 d .
H27A H 0.0753 1.8662 0.2224 0.066 Uiso 1 1 calc R
C28 C 0.1323(6) 1.566(3) 0.2231(4) 0.043(4) Uani 1 1 d .
H28A H 0.1356 1.5441 0.1962 0.052 Uiso 1 1 calc R
C29 C 0.1636(6) 1.412(3) 0.2490(4) 0.032(3) Uani 1 1 d .
C30 C 0.2045(6) 1.211(4) 0.2390(6) 0.042(6) Uani 1 1 d .
C31 C 0.2165(5) 1.148(3) 0.1995(4) 0.035(4) Uani 1 1 d .
H31A H 0.1993 1.2397 0.1792 0.042 Uiso 1 1 calc R
C32 C 0.2541(7) 0.947(3) 0.1915(4) 0.044(4) Uani 1 1 d .
H32A H 0.2618 0.9010 0.1657 0.053 Uiso 1 1 calc R
C33 C 0.2795(6) 0.818(3) 0.2209(4) 0.037(3) Uani 1 1 d .
C34 C 0.2668(6) 0.878(3) 0.2606(5) 0.038(4) Uani 1 1 d .
H34A H 0.2829 0.7794 0.2806 0.045 Uiso 1 1 calc R
C35 C 0.2295(5) 1.086(3) 0.2693(4) 0.032(3) Uani 1 1 d .
C36 C 0.3194(5) 0.603(3) 0.2126(4) 0.031(3) Uani 1 1 d .
C37 C 0.3752(6) 0.293(3) 0.2229(4) 0.043(4) Uani 1 1 d .
C38 C 0.4066(6) 0.087(2) 0.2466(4) 0.038(3) Uani 1 1 d .
C39 C 0.3989(6) 0.066(3) 0.2857(4) 0.050(4) Uani 1 1 d .
H39A H 0.3742 0.1757 0.2989 0.060 Uiso 1 1 calc R
C40 C 0.4302(8) -0.132(3) 0.3054(5) 0.063(5) Uani 1 1 d .
H40A H 0.4249 -0.1532 0.3322 0.075 Uiso 1 1 calc R
C41 C 0.4672(6) -0.290(3) 0.2875(6) 0.060(4) Uani 1 1 d .
H41A H 0.4870 -0.4180 0.3015 0.072 Uiso 1 1 calc R
C42 C 0.4746(6) -0.257(3) 0.2486(6) 0.059(4) Uani 1 1 d .
H42A H 0.5002 -0.3630 0.2357 0.071 Uiso 1 1 calc R
C43 C 0.4446(6) -0.066(3) 0.2274(5) 0.054(5) Uani 1 1 d .
H43A H 0.4505 -0.0429 0.2007 0.065 Uiso 1 1 calc R
C44 C 0.1707(7) 1.435(3) 0.4410(5) 0.066(5) Uani 1 1 d .
H44A H 0.1455 1.5675 0.4313 0.098 Uiso 1 1 calc R
H44B H 0.1981 1.5233 0.4566 0.098 Uiso 1 1 calc R
H44C H 0.1516 1.3061 0.4568 0.098 Uiso 1 1 calc R
C45 C 0.1974(9) 1.294(4) 0.4074(5) 0.048(5) Uani 1 1 d .
C46 C 0.2353(8) 1.101(4) 0.4136(6) 0.062(5) Uani 1 1 d .
H46A H 0.2418 1.0542 0.4396 0.074 Uiso 1 1 calc R
C47 C 0.2661(7) 0.962(4) 0.3853(5) 0.054(5) Uani 1 1 d .
C48 C 0.3075(8) 0.760(3) 0.3985(6) 0.069(6) Uani 1 1 d .
H48A H 0.3248 0.6806 0.3760 0.104 Uiso 1 1 calc R
H48B H 0.2898 0.6215 0.4135 0.104 Uiso 1 1 calc R
H48C H 0.3345 0.8480 0.4143 0.104 Uiso 1 1 calc R
N1 N 0.4292(5) 0.059(2) 0.0329(4) 0.042(3) Uani 1 1 d .
N2 N 0.6066(5) 0.988(2) 0.1394(4) 0.046(3) Uani 1 1 d .
N3 N 0.6457(5) 1.190(3) 0.1311(4) 0.051(3) Uani 1 1 d .
N4 N 0.1588(5) 1.448(2) 0.2877(3) 0.041(3) Uani 1 1 d .
N5 N 0.3400(5) 0.539(2) 0.1793(3) 0.048(3) Uani 1 1 d .
N6 N 0.3761(5) 0.325(3) 0.1858(4) 0.046(3) Uani 1 1 d .
O1 O 0.4534(5) 0.105(2) -0.0522(3) 0.056(3) Uani 1 1 d .
O2 O 0.5334(4) 0.5096(18) -0.0280(3) 0.047(3) Uani 1 1 d .
O3 O 0.6113(4) 1.0520(19) 0.0760(3) 0.039(2) Uani 1 1 d .
O4 O 0.1807(4) 1.385(2) 0.3741(3) 0.053(3) Uani 1 1 d .
O5 O 0.2624(4) 0.985(2) 0.3494(4) 0.063(3) Uani 1 1 d .
O6 O 0.3415(4) 0.4582(17) 0.2427(3) 0.034(2) Uani 1 1 d .
Pt1 Pt 0.47910(2) 0.27703(10) -0.000319(13) 0.04130(15) Uani 1 1 d .
Pt2 Pt 0.20860(2) 1.22209(10) 0.320417(14) 0.04143(15) Uani 1 1 d .

loop_
_atom_site_aniso_label
_atom_site_aniso_U_11
_atom_site_aniso_U_22
_atom_site_aniso_U_33
_atom_site_aniso_U_23
_atom_site_aniso_U_13
_atom_site_aniso_U_12
C1 0.073(13) 0.050(9) 0.026(9) 0.005(7) -0.012(8) 0.000(8)
C2 0.046(9) 0.053(9) 0.035(9) -0.014(7) -0.004(7) -0.005(7)
C3 0.037(9) 0.049(10) 0.068(11) 0.011(8) 0.005(8) 0.003(8)
C4 0.038(9) 0.050(9) 0.034(10) -0.005(7) 0.014(7) -0.011(7)
C5 0.036(9) 0.030(8) 0.047(10) -0.002(7) -0.008(7) -0.002(6)
C6 0.032(9) 0.028(9) 0.037(10) -0.013(8) 0.006(7) 0.005(6)
C7 0.047(10) 0.046(9) 0.030(10) -0.004(7) -0.001(7) -0.006(8)
C8 0.071(12) 0.080(11) 0.020(8) -0.014(7) -0.004(8) 0.008(11)
C9 0.030(8) 0.037(8) 0.046(9) 0.003(7) -0.005(6) 0.014(6)
C10 0.014(8) 0.063(10) 0.047(10) 0.002(8) 0.001(7) 0.012(7)
C11 0.031(9) 0.041(9) 0.042(10) -0.006(7) -0.010(8) 0.005(7)
C12 0.031(9) 0.055(10) 0.027(9) 0.011(7) 0.003(7) 0.000(7)
C13 0.045(9) 0.041(9) 0.049(10) -0.013(8) -0.010(7) 0.003(8)
C14 0.018(8) 0.041(8) 0.065(12) -0.017(8) 0.005(7) 0.010(6)
C15 0.044(10) 0.064(10) 0.042(11) -0.019(8) 0.002(7) 0.000(8)
C16 0.077(13) 0.070(11) 0.040(10) -0.003(8) 0.003(8) -0.021(10)
C17 0.065(13) 0.059(11) 0.097(17) 0.031(11) 0.011(11) -0.005(9)
C18 0.050(9) 0.054(10) 0.101(15) -0.024(13) 0.006(10) -0.016(10)
C19 0.039(10) 0.066(10) 0.047(11) -0.022(8) -0.011(7) 0.005(8)
C20 0.106(16) 0.081(13) 0.034(11) -0.024(9) -0.015(10) -0.001(11)
C21 0.047(10) 0.046(11) 0.057(13) 0.010(10) 0.015(10) 0.013(9)
C22 0.099(17) 0.059(12) 0.025(10) -0.006(8) 0.008(10) 0.007(11)
C23 0.046(12) 0.062(12) 0.057(15) 0.012(9) 0.020(8) 0.013(9)
C24 0.073(15) 0.092(15) 0.058(12) 0.011(11) 0.006(10) -0.013(11)
C25 0.041(10) 0.056(9) 0.050(10) 0.003(8) -0.004(7) -0.007(8)
C26 0.054(10) 0.050(9) 0.055(10) 0.012(8) 0.019(8) 0.020(8)
C27 0.038(9) 0.073(11) 0.054(11) 0.021(9) -0.010(7) 0.003(8)
C28 0.041(9) 0.054(9) 0.035(10) 0.004(7) 0.003(7) -0.003(8)
C29 0.026(8) 0.033(7) 0.036(9) 0.003(7) 0.001(7) -0.010(6)
C30 0.032(10) 0.069(14) 0.027(10) 0.014(9) 0.003(6) -0.011(8)
C31 0.034(9) 0.043(8) 0.027(9) 0.001(7) -0.006(6) -0.005(6)
C32 0.040(9) 0.053(9) 0.038(10) 0.001(7) -0.004(7) -0.002(8)
C33 0.040(9) 0.031(7) 0.039(9) -0.010(6) 0.007(7) -0.003(6)
C34 0.054(12) 0.023(7) 0.036(10) -0.005(6) 0.002(7) 0.005(7)
C35 0.026(8) 0.041(8) 0.029(8) -0.012(6) 0.000(6) -0.012(6)
C36 0.032(8) 0.038(8) 0.022(8) -0.006(6) 0.016(6) -0.016(6)
C37 0.051(10) 0.047(9) 0.033(9) -0.003(7) 0.001(7) -0.021(8)
C38 0.041(9) 0.029(7) 0.045(10) -0.009(7) 0.002(7) -0.008(6)
C39 0.038(10) 0.071(10) 0.042(11) -0.002(8) -0.009(7) 0.003(8)
C40 0.083(14) 0.067(10) 0.038(10) 0.002(8) -0.006(9) -0.018(10)
C41 0.052(11) 0.052(10) 0.077(14) 0.005(9) -0.007(9) 0.016(8)
C42 0.042(9) 0.055(10) 0.081(14) -0.001(9) -0.006(9) 0.000(8)
C43 0.036(10) 0.059(10) 0.067(13) 0.005(9) 0.004(9) 0.009(8)
C44 0.073(13) 0.069(11) 0.054(12) -0.012(9) 0.001(9) -0.005(9)
C45 0.065(11) 0.068(13) 0.012(8) -0.005(8) 0.015(8) -0.024(10)
C46 0.074(15) 0.054(11) 0.057(13) 0.012(9) -0.006(11) -0.002(10)
C47 0.067(14) 0.066(12) 0.028(11) -0.004(8) 0.005(8) -0.012(10)
C48 0.060(12) 0.057(12) 0.091(15) 0.028(11) -0.016(11) 0.012(9)
N1 0.038(8) 0.031(6) 0.055(9) -0.024(6) -0.001(6) 0.010(5)
N2 0.046(8) 0.037(7) 0.056(9) 0.001(6) -0.007(6) -0.007(6)
N3 0.052(8) 0.063(8) 0.040(8) -0.017(7) -0.018(6) 0.006(6)
N4 0.042(8) 0.051(8) 0.030(8) 0.006(6) 0.000(6) -0.013(6)
N5 0.055(9) 0.064(8) 0.026(7) 0.002(6) 0.007(6) 0.005(7)
N6 0.040(7) 0.058(8) 0.039(8) -0.003(6) 0.009(5) 0.010(6)
O1 0.065(8) 0.060(7) 0.043(7) -0.002(5) 0.003(6) -0.008(6)
O2 0.066(7) 0.046(6) 0.027(7) -0.006(4) -0.001(4) -0.010(6)
O3 0.044(6) 0.047(6) 0.026(6) -0.003(4) -0.006(4) 0.004(5)
O4 0.060(8) 0.073(7) 0.027(6) -0.005(5) 0.008(5) 0.005(6)
O5 0.046(8) 0.098(10) 0.044(9) 0.004(6) -0.006(5) 0.011(7)
O6 0.035(6) 0.028(5) 0.040(7) -0.010(4) 0.008(4) -0.005(4)
Pt1 0.0448(3) 0.0491(3) 0.0300(3) -0.0029(7) -0.0003(2) 0.0013(2)
Pt2 0.0461(3) 0.0477(3) 0.0304(3) -0.0009(7) 0.0020(2) 0.0004(2)

loop_
_atom_type_symbol
_atom_type_description
_atom_type_scat_dispersion_real
_atom_type_scat_dispersion_imag
_atom_type_scat_source
C C 0.0033 0.0016 'International Tables Vol C Tables 4.2.6.8 and 6.1.1.4'
H H 0.0000 0.0000 'International Tables Vol C Tables 4.2.6.8 and 6.1.1.4'
N N 0.0061 0.0033 'International Tables Vol C Tables 4.2.6.8 and 6.1.1.4'
O O 0.0106 0.0060 'International Tables Vol C Tables 4.2.6.8 and 6.1.1.4'
Pt Pt -1.7033 8.3905 'International Tables Vol C Tables 4.2.6.8 and 6.1.1.4'

loop_
_geom_angle_atom_site_label_1
_geom_angle_atom_site_label_2
_geom_angle_atom_site_label_3
_geom_angle
N1 C1 C2 120.5(14)
C3 C2 C1 118.8(14)
C4 C3 C2 120.0(15)
C3 C4 C5 121.0(15)
C4 C5 N1 119.7(13)
C4 C5 C6 126.3(15)
N1 C5 C6 114.0(14)
C7 C6 C11 121.0(15)
C7 C6 C5 126.1(16)
C11 C6 C5 112.7(16)
C8 C7 C6 118.8(15)
C7 C8 C9 122.9(14)
C10 C9 C8 117.8(14)
C10 C9 C12 122.5(14)
C8 C9 C12 119.7(14)
C9 C10 C11 120.8(14)
C10 C11 C6 118.5(14)
C10 C11 Pt1 125.9(12)
C6 C11 Pt1 115.5(12)
N2 C12 O3 112.3(13)
N2 C12 C9 129.2(13)
O3 C12 C9 118.5(13)
N3 C13 O3 110.9(14)
N3 C13 C14 126.6(14)
O3 C13 C14 122.6(14)
C19 C14 C15 117.2(15)
C19 C14 C13 122.3(16)
C15 C14 C13 120.3(14)
C16 C15 C14 121.6(15)
C15 C16 C17 119.3(17)
C18 C17 C16 118.6(16)
C17 C18 C19 121.6(19)
C18 C19 C14 121.4(18)
O1 C21 C22 121.9(19)
O1 C21 C20 118.2(18)
C22 C21 C20 119.8(17)
C23 C22 C21 129.7(18)
O2 C23 C22 125.2(16)
O2 C23 C24 115.6(17)
C22 C23 C24 119.2(19)
N4 C25 C26 122.1(16)
C27 C26 C25 119.3(14)
C26 C27 C28 119.8(14)
C29 C28 C27 118.1(15)
N4 C29 C28 120.2(14)
N4 C29 C30 112.6(14)
C28 C29 C30 127.2(16)
C35 C30 C31 122.2(16)
C35 C30 C29 116.5(17)
C31 C30 C29 121.3(16)
C32 C31 C30 119.1(14)
C33 C32 C31 120.1(14)
C32 C33 C34 120.9(14)
C32 C33 C36 120.3(13)
C34 C33 C36 118.7(13)
C35 C34 C33 119.7(13)
C30 C35 C34 117.8(14)
C30 C35 Pt2 114.2(12)
C34 C35 Pt2 128.0(11)
N5 C36 O6 112.3(13)
N5 C36 C33 127.8(13)
O6 C36 C33 119.8(11)
N6 C37 O6 115.7(14)
N6 C37 C38 127.3(14)
O6 C37 C38 116.9(13)
C39 C38 C43 121.8(15)
C39 C38 C37 120.6(13)
C43 C38 C37 117.6(15)
C38 C39 C40 116.6(15)
C41 C40 C39 123.6(17)
C40 C41 C42 117.8(15)
C41 C42 C43 121.3(16)
C38 C43 C42 118.9(17)
O4 C45 C46 127.4(17)
O4 C45 C44 112.0(18)
C46 C45 C44 120.6(17)
C45 C46 C47 127.2(18)
O5 C47 C46 126.9(18)
O5 C47 C48 114.2(16)
C46 C47 C48 118.9(18)
C1 N1 C5 119.9(13)
C1 N1 Pt1 123.0(11)
C5 N1 Pt1 117.1(9)
C12 N2 N3 105.6(12)
C13 N3 N2 107.4(12)
C25 N4 C29 120.4(14)
C25 N4 Pt2 124.5(11)
C29 N4 Pt2 115.1(10)
C36 N5 N6 107.3(12)
C37 N6 N5 104.0(12)
C21 O1 Pt1 125.6(12)
C23 O2 Pt1 124.9(10)
C13 O3 C12 103.8(12)
C45 O4 Pt2 121.8(12)
C47 O5 Pt2 125.9(11)
C37 O6 C36 100.6(11)
N1 Pt1 O2 173.4(4)
N1 Pt1 C11 80.5(6)
O2 Pt1 C11 93.0(5)
N1 Pt1 O1 94.5(5)
O2 Pt1 O1 92.0(4)
C11 Pt1 O1 175.0(6)
C35 Pt2 N4 81.4(6)
C35 Pt2 O5 93.9(5)
N4 Pt2 O5 175.2(5)
C35 Pt2 O4 175.6(5)
N4 Pt2 O4 94.3(5)
O5 Pt2 O4 90.4(4)

loop_
_geom_bond_atom_site_label_1
_geom_bond_atom_site_label_2
_geom_bond_distance
C1 N1 1.346(18)
C1 C2 1.40(2)
C2 C3 1.36(2)
C3 C4 1.36(2)
C4 C5 1.361(19)
C5 N1 1.367(17)
C5 C6 1.49(2)
C6 C7 1.35(2)
C6 C11 1.40(2)
C7 C8 1.35(2)
C8 C9 1.38(2)
C9 C10 1.37(2)
C9 C12 1.45(2)
C10 C11 1.38(2)
C11 Pt1 2.014(15)
C12 N2 1.272(18)
C12 O3 1.365(16)
C13 N3 1.287(19)
C13 O3 1.353(16)
C13 C14 1.44(2)
C14 C19 1.381(19)
C14 C15 1.41(2)
C15 C16 1.34(2)
C16 C17 1.43(3)
C17 C18 1.35(3)
C18 C19 1.35(2)
C20 C21 1.48(3)
C21 O1 1.27(2)
C21 C22 1.44(3)
C22 C23 1.38(3)
C23 O2 1.28(2)
C23 C24 1.47(2)
C25 N4 1.329(18)
C25 C26 1.38(2)
C26 C27 1.34(2)
C27 C28 1.41(2)
C28 C29 1.40(2)
C29 N4 1.338(18)
C29 C30 1.45(2)
C30 C35 1.35(2)
C30 C31 1.42(3)
C31 C32 1.38(2)
C32 C33 1.34(2)
C33 C34 1.42(2)
C33 C36 1.47(2)
C34 C35 1.412(18)
C35 Pt2 1.940(13)
C36 N5 1.286(16)
C36 O6 1.367(16)
C37 N6 1.278(18)
C37 O6 1.347(17)
C37 C38 1.51(2)
C38 C39 1.355(19)
C38 C43 1.37(2)
C39 C40 1.41(2)
C40 C41 1.35(2)
C41 C42 1.35(2)
C42 C43 1.40(2)
C44 C45 1.50(2)
C45 O4 1.29(2)
C45 C46 1.35(3)
C46 C47 1.41(2)
C47 O5 1.234(19)
C47 C48 1.50(2)
N1 Pt1 1.987(13)
N2 N3 1.412(16)
N4 Pt2 1.998(12)
N5 N6 1.398(15)
O1 Pt1 2.064(11)
O2 Pt1 1.998(10)
O4 Pt2 2.120(10)
O5 Pt2 2.025(11)
